data_4070955
loop_
_publ_author_name
'Cruz, Carlos A.'
'Emslie, David J. H.'
'Harrington, Laura E.'
'Britten, James F.'

_publ_section_title
;
 Single and Double Alkyl Abstraction from a Bis(anilido)xanthene
 Thorium(IV) Dibenzyl Complex: Isolation of an Organothorium Cation and a
 Thorium Dication
;
_journal_issue 1
_journal_name_full Organometallics
_journal_page_first 15
_journal_paper_doi 10.1021/om7011503
_journal_volume 27
_journal_year 2008
_chemical_formula_moiety 'C61 H76 N2 O Th'
_chemical_formula_sum 'C61 H76 N2 O Th'
_chemical_formula_weight 1085.28
_chemical_name_systematic
; 
 ? 
;
_space_group_IT_number 14
_symmetry_cell_setting monoclinic
_symmetry_space_group_name_Hall '-P 2yn'
_symmetry_space_group_name_H-M 'P 1 21/n 1'
_atom_sites_solution_hydrogens geom
_atom_sites_solution_primary direct
_atom_sites_solution_secondary difmap
_audit_creation_method SHELXL-97
_cell_angle_alpha 90.00
_cell_angle_beta 98.7360(10)
_cell_angle_gamma 90.00
_cell_formula_units_Z 8
_cell_length_a 11.3511(3)
_cell_length_b 26.3640(7)
_cell_length_c 36.2376(9)
_cell_measurement_reflns_used 9799
_cell_measurement_temperature 173(2)
_cell_measurement_theta_max 29.25
_cell_measurement_theta_min 2.13
_cell_volume 10718.7(5)
_computing_cell_refinement 'Bruker APEX2'
_computing_data_collection 'Bruker APEX2'
_computing_data_reduction 'Bruker SAINT'
_computing_molecular_graphics 'Bruker SHELXTL'
_computing_publication_material 'Bruker SHELXTL'
_computing_structure_refinement 'SHELXL-97 (Sheldrick, 1997)'
_computing_structure_solution 'SHELXS-97 (Sheldrick, 1990)'
_diffrn_ambient_temperature 173(2)
_diffrn_measured_fraction_theta_full 0.983
_diffrn_measured_fraction_theta_max 0.983
_diffrn_measurement_device_type 'CCD area detector'
_diffrn_measurement_method 'phi and omega scans'
_diffrn_radiation_monochromator graphite
_diffrn_radiation_source 'fine-focus sealed tube'
_diffrn_radiation_type MoK\a
_diffrn_radiation_wavelength 0.71073
_diffrn_reflns_av_R_equivalents 0.0915
_diffrn_reflns_av_sigmaI/netI 0.0674
_diffrn_reflns_limit_h_max 8
_diffrn_reflns_limit_h_min -18
_diffrn_reflns_limit_k_max 43
_diffrn_reflns_limit_k_min -43
_diffrn_reflns_limit_l_max 60
_diffrn_reflns_limit_l_min -58
_diffrn_reflns_number 300903
_diffrn_reflns_theta_full 36.40
_diffrn_reflns_theta_max 36.40
_diffrn_reflns_theta_min 1.87
_exptl_absorpt_coefficient_mu 2.823
_exptl_absorpt_correction_T_max 1.000
_exptl_absorpt_correction_T_min 0.717
_exptl_absorpt_correction_type numerical
_exptl_absorpt_process_details Sadabs
_exptl_crystal_colour colourless
_exptl_crystal_density_diffrn 1.345
_exptl_crystal_density_method 'not measured'
_exptl_crystal_description chunk
_exptl_crystal_F_000 4432
_exptl_crystal_size_max 0.40
_exptl_crystal_size_mid 0.40
_exptl_crystal_size_min 0.30
_refine_diff_density_max 3.553
_refine_diff_density_min -1.611
_refine_diff_density_rms 0.126
_refine_ls_extinction_method none
_refine_ls_goodness_of_fit_ref 1.124
_refine_ls_hydrogen_treatment constr
_refine_ls_matrix_type full
_refine_ls_number_parameters 1171
_refine_ls_number_reflns 51324
_refine_ls_number_restraints 1282
_refine_ls_restrained_S_all 1.130
_refine_ls_R_factor_all 0.1006
_refine_ls_R_factor_gt 0.0459
_refine_ls_shift/su_max 0.010
_refine_ls_shift/su_mean 0.000
_refine_ls_structure_factor_coef Fsqd
_refine_ls_weighting_details 'calc w=1/[\s^2^(Fo^2^)+(0.0393P)^2^+0.0000P] where P=(Fo^2^+2Fc^2^)/3'
_refine_ls_weighting_scheme calc
_refine_ls_wR_factor_gt 0.0918
_refine_ls_wR_factor_ref 0.1067
_reflns_number_gt 31188
_reflns_number_total 51324
_reflns_threshold_expression >2sigma(I)
_cod_data_source_file om7011503-file003.cif
_cod_data_source_block cruz33
_cod_depositor_comments
;
The following automatic conversions were performed:

'_symmetry_cell_setting' value 'Monoclinic' changed to 'monoclinic'
according to /home/saulius/struct/CIF-dictionaries/cif_core.dic
dictionary named 'cif_core.dic' version 2.4.1 from 2010-06-29.

Automatic conversion script
Id: cif_fix_values 1715 2011-07-08 13:25:40Z adriana 
;
_cod_original_sg_symbol_H-M P2(1)/n
_cod_database_code 4070955

loop_
_symmetry_equiv_pos_as_xyz
'x, y, z'
'-x+1/2, y+1/2, -z+1/2'
'-x, -y, -z'
'x-1/2, -y-1/2, z-1/2'

loop_
_atom_site_label
_atom_site_type_symbol
_atom_site_fract_x
_atom_site_fract_y
_atom_site_fract_z
_atom_site_U_iso_or_equiv
_atom_site_adp_type
_atom_site_occupancy
_atom_site_symmetry_multiplicity
_atom_site_calc_flag
_atom_site_refinement_flags
Th1 Th 0.669616(8) 0.751002(3) -0.001190(3) 0.02412(2) Uani 1 1 d U
N1 N 0.76799(19) 0.82789(8) 0.00945(6) 0.0267(4) Uani 1 1 d U
C1 C 1.0945(3) 0.84289(11) 0.07970(8) 0.0331(6) Uani 1 1 d U
H1A H 1.1679 0.8453 0.0961 0.040 Uiso 1 1 calc R
O1 O 0.86852(16) 0.74911(6) 0.04092(5) 0.0238(3) Uani 1 1 d U
N2 N 0.76705(18) 0.67293(8) 0.00601(6) 0.0247(4) Uani 1 1 d U
C2 C 1.0447(3) 0.88657(10) 0.06263(8) 0.0330(6) Uani 1 1 d U
C3 C 0.9356(3) 0.88289(10) 0.03845(8) 0.0327(6) Uani 1 1 d U
H3A H 0.9017 0.9124 0.0261 0.039 Uiso 1 1 calc R
C4 C 0.8763(2) 0.83665(10) 0.03235(7) 0.0262(5) Uani 1 1 d U
C5 C 0.8722(2) 0.66207(9) 0.03006(7) 0.0231(5) Uani 1 1 d U
C6 C 0.9278(2) 0.61480(10) 0.03606(8) 0.0272(5) Uani 1 1 d U
H6A H 0.8918 0.5858 0.0234 0.033 Uiso 1 1 calc R
C7 C 1.0353(2) 0.60936(10) 0.06032(8) 0.0277(5) Uani 1 1 d U
C8 C 1.0884(2) 0.65168(10) 0.07844(8) 0.0280(5) Uani 1 1 d U
H8A H 1.1609 0.6478 0.0951 0.034 Uiso 1 1 calc R
C9 C 1.0960(2) 0.74712(10) 0.09246(7) 0.0269(5) Uani 1 1 d U
C10 C 1.0402(2) 0.79520(10) 0.07358(7) 0.0270(5) Uani 1 1 d U
C11 C 0.9328(2) 0.79409(9) 0.05046(7) 0.0241(5) Uani 1 1 d U
C12 C 0.9304(2) 0.70344(9) 0.04941(7) 0.0235(5) Uani 1 1 d U
C13 C 1.0374(2) 0.70036(10) 0.07278(7) 0.0251(5) Uani 1 1 d U
C14 C 1.0767(3) 0.74670(12) 0.13360(8) 0.0412(7) Uani 1 1 d U
H14A H 0.9911 0.7472 0.1349 0.062 Uiso 1 1 calc R
H14B H 1.1145 0.7766 0.1463 0.062 Uiso 1 1 calc R
H14C H 1.1122 0.7160 0.1458 0.062 Uiso 1 1 calc R
C15 C 1.2314(3) 0.74632(12) 0.09084(10) 0.0412(7) Uani 1 1 d U
H15A H 1.2444 0.7466 0.0647 0.062 Uiso 1 1 calc R
H15B H 1.2666 0.7156 0.1031 0.062 Uiso 1 1 calc R
H15C H 1.2688 0.7763 0.1037 0.062 Uiso 1 1 calc R
C16 C 1.1048(3) 0.93885(11) 0.06850(10) 0.0419(7) Uani 1 1 d U
C17 C 1.0183(4) 0.97616(13) 0.08268(13) 0.0606(10) Uani 1 1 d U
H17A H 0.9978 0.9639 0.1064 0.091 Uiso 1 1 calc R
H17B H 0.9457 0.9788 0.0643 0.091 Uiso 1 1 calc R
H17C H 1.0561 1.0096 0.0864 0.091 Uiso 1 1 calc R
C18 C 1.2193(3) 0.93651(13) 0.09681(11) 0.0540(9) Uani 1 1 d U
H18A H 1.2007 0.9245 0.1209 0.081 Uiso 1 1 calc R
H18B H 1.2548 0.9704 0.0999 0.081 Uiso 1 1 calc R
H18C H 1.2757 0.9132 0.0878 0.081 Uiso 1 1 calc R
C19 C 1.1370(3) 0.95803(13) 0.03124(11) 0.0504(8) Uani 1 1 d U
H19A H 1.1927 0.9343 0.0222 0.076 Uiso 1 1 calc R
H19B H 1.1744 0.9915 0.0349 0.076 Uiso 1 1 calc R
H19C H 1.0645 0.9605 0.0128 0.076 Uiso 1 1 calc R
C20 C 1.0956(3) 0.55668(11) 0.06445(9) 0.0349(6) Uani 1 1 d U
C21 C 1.1372(3) 0.54321(14) 0.02731(10) 0.0488(8) Uani 1 1 d U
H21A H 1.1760 0.5099 0.0294 0.073 Uiso 1 1 calc R
H21B H 1.1939 0.5689 0.0214 0.073 Uiso 1 1 calc R
H21C H 1.0683 0.5423 0.0074 0.073 Uiso 1 1 calc R
C22 C 1.0069(3) 0.51691(12) 0.07393(11) 0.0478(8) Uani 1 1 d U
H22A H 0.9812 0.5255 0.0978 0.072 Uiso 1 1 calc R
H22B H 1.0451 0.4835 0.0759 0.072 Uiso 1 1 calc R
H22C H 0.9374 0.5162 0.0542 0.072 Uiso 1 1 calc R
C23 C 1.2033(3) 0.55641(13) 0.09545(11) 0.0496(9) Uani 1 1 d U
H23A H 1.1773 0.5645 0.1193 0.074 Uiso 1 1 calc R
H23B H 1.2613 0.5818 0.0899 0.074 Uiso 1 1 calc R
H23C H 1.2403 0.5227 0.0970 0.074 Uiso 1 1 calc R
C24 C 0.7251(2) 0.86558(9) -0.01776(8) 0.0269(5) Uani 1 1 d U
C25 C 0.6302(3) 0.89755(11) -0.01243(9) 0.0359(6) Uani 1 1 d U
C26 C 0.5849(3) 0.93053(12) -0.04123(10) 0.0439(7) Uani 1 1 d U
H26A H 0.5202 0.9522 -0.0381 0.053 Uiso 1 1 calc R
C27 C 0.6318(3) 0.93241(12) -0.07414(9) 0.0412(7) Uani 1 1 d U
H27A H 0.5989 0.9549 -0.0935 0.049 Uiso 1 1 calc R
C28 C 0.7255(3) 0.90199(12) -0.07899(9) 0.0412(7) Uani 1 1 d U
H28A H 0.7582 0.9041 -0.1016 0.049 Uiso 1 1 calc R
C29 C 0.7739(3) 0.86802(11) -0.05147(8) 0.0336(6) Uani 1 1 d U
C30 C 0.5782(3) 0.89704(15) 0.02354(12) 0.0549(9) Uani 1 1 d U
H30A H 0.5844 0.8615 0.0334 0.066 Uiso 1 1 calc R
C31 C 0.6501(4) 0.9304(2) 0.05220(13) 0.0881(16) Uani 1 1 d U
H31A H 0.7342 0.9206 0.0549 0.132 Uiso 1 1 calc R
H31B H 0.6214 0.9265 0.0762 0.132 Uiso 1 1 calc R
H31C H 0.6415 0.9659 0.0441 0.132 Uiso 1 1 calc R
C32 C 0.4473(4) 0.91247(17) 0.01927(14) 0.0676(12) Uani 1 1 d U
H32A H 0.4002 0.8906 0.0007 0.101 Uiso 1 1 calc R
H32B H 0.4388 0.9479 0.0110 0.101 Uiso 1 1 calc R
H32C H 0.4186 0.9089 0.0433 0.101 Uiso 1 1 calc R
C33 C 0.8784(3) 0.83478(13) -0.05810(10) 0.0489(8) Uani 1 1 d U
H33A H 0.8925 0.8096 -0.0373 0.059 Uiso 1 1 calc R
C34 C 0.8541(4) 0.80567(16) -0.09412(14) 0.0695(12) Uani 1 1 d U
H34A H 0.7811 0.7857 -0.0946 0.104 Uiso 1 1 calc R
H34B H 0.9211 0.7829 -0.0961 0.104 Uiso 1 1 calc R
H34C H 0.8442 0.8294 -0.1152 0.104 Uiso 1 1 calc R
C35 C 0.9928(4) 0.8658(2) -0.05732(14) 0.0761(14) Uani 1 1 d U
H35A H 1.0580 0.8433 -0.0616 0.114 Uiso 1 1 calc R
H35B H 1.0129 0.8822 -0.0329 0.114 Uiso 1 1 calc R
H35C H 0.9806 0.8917 -0.0769 0.114 Uiso 1 1 calc R
C36 C 0.7142(2) 0.63271(9) -0.01742(7) 0.0251(5) Uani 1 1 d U
C37 C 0.7383(2) 0.62880(10) -0.05461(8) 0.0289(5) Uani 1 1 d U
C38 C 0.6836(3) 0.59023(11) -0.07719(9) 0.0361(6) Uani 1 1 d U
H38A H 0.6996 0.5872 -0.1021 0.043 Uiso 1 1 calc R
C39 C 0.6070(3) 0.55635(11) -0.06433(9) 0.0370(6) Uani 1 1 d U
H39A H 0.5701 0.5306 -0.0804 0.044 Uiso 1 1 calc R
C40 C 0.5838(3) 0.55985(10) -0.02810(8) 0.0327(6) Uani 1 1 d U
H40A H 0.5309 0.5363 -0.0195 0.039 Uiso 1 1 calc R
C41 C 0.6368(2) 0.59753(10) -0.00383(8) 0.0279(5) Uani 1 1 d U
C42 C 0.8257(3) 0.66461(11) -0.06951(9) 0.0359(6) Uani 1 1 d U
H42A H 0.8182 0.6985 -0.0578 0.043 Uiso 1 1 calc R
C43 C 0.9544(3) 0.64693(16) -0.05848(12) 0.0561(10) Uani 1 1 d U
H43A H 0.9712 0.6423 -0.0314 0.084 Uiso 1 1 calc R
H43B H 1.0086 0.6725 -0.0661 0.084 Uiso 1 1 calc R
H43C H 0.9659 0.6147 -0.0709 0.084 Uiso 1 1 calc R
C44 C 0.7987(4) 0.67169(15) -0.11184(10) 0.0530(9) Uani 1 1 d U
H44A H 0.7163 0.6833 -0.1188 0.079 Uiso 1 1 calc R
H44B H 0.8093 0.6393 -0.1242 0.079 Uiso 1 1 calc R
H44C H 0.8533 0.6970 -0.1196 0.079 Uiso 1 1 calc R
C45 C 0.6090(3) 0.59880(11) 0.03572(8) 0.0322(6) Uani 1 1 d U
H45A H 0.6478 0.6295 0.0484 0.039 Uiso 1 1 calc R
C46 C 0.6593(3) 0.55193(13) 0.05776(10) 0.0459(8) Uani 1 1 d U
H46A H 0.7453 0.5498 0.0575 0.069 Uiso 1 1 calc R
H46B H 0.6205 0.5214 0.0463 0.069 Uiso 1 1 calc R
H46C H 0.6442 0.5547 0.0836 0.069 Uiso 1 1 calc R
C47 C 0.4746(3) 0.60254(13) 0.03634(10) 0.0437(7) Uani 1 1 d U
H47A H 0.4428 0.6326 0.0223 0.066 Uiso 1 1 calc R
H47B H 0.4599 0.6054 0.0622 0.066 Uiso 1 1 calc R
H47C H 0.4351 0.5721 0.0249 0.066 Uiso 1 1 calc R
C48 C 0.5653(3) 0.75150(13) -0.06852(9) 0.0403(7) Uani 1 1 d U
H48A H 0.5744 0.7835 -0.0821 0.048 Uiso 1 1 calc R
H48B H 0.5826 0.7216 -0.0833 0.048 Uiso 1 1 calc R
C49 C 0.4566(3) 0.74789(12) -0.05288(8) 0.0393(7) Uani 1 1 d U
C50 C 0.4102(3) 0.78986(15) -0.03596(9) 0.0468(8) Uani 1 1 d U
H50A H 0.4484 0.8219 -0.0364 0.056 Uiso 1 1 calc R
C51 C 0.3095(3) 0.78554(19) -0.01861(11) 0.0624(10) Uani 1 1 d U
H51A H 0.2783 0.8149 -0.0083 0.075 Uiso 1 1 calc R
C52 C 0.2552(3) 0.7400(2) -0.01616(12) 0.0670(11) Uani 1 1 d U
H52A H 0.1853 0.7377 -0.0048 0.080 Uiso 1 1 calc R
C53 C 0.3025(4) 0.6967(2) -0.03048(12) 0.0665(11) Uani 1 1 d U
H53A H 0.2663 0.6646 -0.0283 0.080 Uiso 1 1 calc R
C54 C 0.4014(3) 0.70060(15) -0.04772(10) 0.0512(8) Uani 1 1 d U
H54A H 0.4343 0.6706 -0.0566 0.061 Uiso 1 1 calc R
C55 C 0.5441(3) 0.74012(13) 0.04939(8) 0.0376(7) Uani 1 1 d U
H55A H 0.4616 0.7507 0.0396 0.045 Uiso 1 1 calc R
H55B H 0.5419 0.7036 0.0557 0.045 Uiso 1 1 calc R
C56 C 0.5848(3) 0.76879(12) 0.08397(8) 0.0326(6) Uani 1 1 d U
C57 C 0.5206(3) 0.81031(13) 0.09408(10) 0.0465(8) Uani 1 1 d U
H57A H 0.4500 0.8205 0.0783 0.056 Uiso 1 1 calc R
C58 C 0.5573(4) 0.83693(16) 0.12660(14) 0.0677(11) Uani 1 1 d U
H58A H 0.5123 0.8651 0.1329 0.081 Uiso 1 1 calc R
C59 C 0.6590(5) 0.8227(2) 0.14973(14) 0.0830(14) Uani 1 1 d U
H59A H 0.6839 0.8408 0.1722 0.100 Uiso 1 1 calc R
C60 C 0.7245(4) 0.7823(2) 0.14057(13) 0.0764(13) Uani 1 1 d U
H60A H 0.7943 0.7722 0.1568 0.092 Uiso 1 1 calc R
C61 C 0.6891(3) 0.75638(14) 0.10773(10) 0.0462(8) Uani 1 1 d U
H61A H 0.7371 0.7293 0.1011 0.055 Uiso 1 1 calc R
Th2 Th 1.005106(10) 0.090905(4) 0.231565(3) 0.03248(3) Uani 1 1 d U
O2 O 0.83289(16) 0.09438(7) 0.26792(5) 0.0291(4) Uani 1 1 d U
N3 N 0.9557(2) 0.01550(9) 0.25958(7) 0.0365(5) Uani 1 1 d U
N4 N 0.8712(2) 0.15760(9) 0.21713(6) 0.0307(5) Uani 1 1 d U
C62 C 0.7091(3) 0.01245(11) 0.33441(8) 0.0367(6) Uani 1 1 d U
H62A H 0.6532 0.0128 0.3514 0.044 Uiso 1 1 calc R
C63 C 0.7744(3) -0.03180(11) 0.33106(9) 0.0417(7) Uani 1 1 d U
C64 C 0.8574(3) -0.03190(11) 0.30616(9) 0.0428(7) Uani 1 1 d U
H64A H 0.9016 -0.0619 0.3033 0.051 Uiso 1 1 calc R
C65 C 0.8763(3) 0.01093(11) 0.28552(8) 0.0346(6) Uani 1 1 d U
C66 C 0.7772(3) 0.16957(10) 0.23690(7) 0.0298(5) Uani 1 1 d U
C67 C 0.7040(3) 0.21201(11) 0.23099(8) 0.0335(6) Uani 1 1 d U
H67A H 0.7165 0.2359 0.2123 0.040 Uiso 1 1 calc R
C68 C 0.6129(3) 0.22009(11) 0.25192(8) 0.0341(6) Uani 1 1 d U
C69 C 0.5942(3) 0.18500(11) 0.27914(8) 0.0329(6) Uani 1 1 d U
H69A H 0.5318 0.1907 0.2934 0.040 Uiso 1 1 calc R
C70 C 0.6439(3) 0.10272(11) 0.31561(8) 0.0320(6) Uani 1 1 d U
C71 C 0.7228(3) 0.05640(10) 0.31361(8) 0.0313(6) Uani 1 1 d U
C72 C 0.8085(3) 0.05386(10) 0.29061(7) 0.0301(5) Uani 1 1 d U
C73 C 0.7551(2) 0.13593(10) 0.26477(7) 0.0280(5) Uani 1 1 d U
C74 C 0.6651(2) 0.14156(10) 0.28596(7) 0.0290(5) Uani 1 1 d U
C75 C 0.5120(3) 0.08602(13) 0.30830(10) 0.0450(8) Uani 1 1 d U
H75A H 0.4943 0.0707 0.2834 0.067 Uiso 1 1 calc R
H75B H 0.4606 0.1156 0.3096 0.067 Uiso 1 1 calc R
H75C H 0.4974 0.0611 0.3272 0.067 Uiso 1 1 calc R
C76 C 0.6688(3) 0.12664(12) 0.35456(8) 0.0381(7) Uani 1 1 d U
H76A H 0.7524 0.1373 0.3598 0.057 Uiso 1 1 calc R
H76B H 0.6529 0.1017 0.3733 0.057 Uiso 1 1 calc R
H76C H 0.6170 0.1562 0.3556 0.057 Uiso 1 1 calc R
C77 C 0.7481(4) -0.07968(12) 0.35300(10) 0.0497(8) Uani 1 1 d U
C78 C 0.6172(5) -0.09434(19) 0.34136(18) 0.104(2) Uani 1 1 d U
H78A H 0.5991 -0.1245 0.3552 0.156 Uiso 1 1 calc R
H78B H 0.6026 -0.1016 0.3145 0.156 Uiso 1 1 calc R
H78C H 0.5660 -0.0662 0.3469 0.156 Uiso 1 1 calc R
C79 C 0.8308(6) -0.12288(16) 0.34837(14) 0.0912(16) Uani 1 1 d U
H79A H 0.8100 -0.1522 0.3627 0.137 Uiso 1 1 calc R
H79B H 0.9131 -0.1126 0.3574 0.137 Uiso 1 1 calc R
H79C H 0.8232 -0.1321 0.3219 0.137 Uiso 1 1 calc R
C80 C 0.7621(4) -0.06805(14) 0.39491(10) 0.0567(9) Uani 1 1 d U
H80A H 0.7442 -0.0986 0.4085 0.085 Uiso 1 1 calc R
H80B H 0.7068 -0.0409 0.3993 0.085 Uiso 1 1 calc R
H80C H 0.8441 -0.0572 0.4038 0.085 Uiso 1 1 calc R
C81 C 0.5363(3) 0.26823(12) 0.24360(9) 0.0380(6) Uani 1 1 d U
C82 C 0.4741(3) 0.26707(15) 0.20319(10) 0.0537(9) Uani 1 1 d U
H82A H 0.5339 0.2649 0.1864 0.081 Uiso 1 1 calc R
H82B H 0.4270 0.2981 0.1978 0.081 Uiso 1 1 calc R
H82C H 0.4214 0.2375 0.1994 0.081 Uiso 1 1 calc R
C83 C 0.6159(3) 0.31560(12) 0.24989(11) 0.0482(8) Uani 1 1 d U
H83A H 0.6782 0.3138 0.2340 0.072 Uiso 1 1 calc R
H83B H 0.6527 0.3172 0.2761 0.072 Uiso 1 1 calc R
H83C H 0.5673 0.3460 0.2436 0.072 Uiso 1 1 calc R
C84 C 0.4404(3) 0.27216(14) 0.26935(11) 0.0508(9) Uani 1 1 d U
H84A H 0.4789 0.2730 0.2955 0.076 Uiso 1 1 calc R
H84B H 0.3873 0.2427 0.2654 0.076 Uiso 1 1 calc R
H84C H 0.3940 0.3033 0.2636 0.076 Uiso 1 1 calc R
C85 C 0.9832(3) -0.02758(11) 0.23853(9) 0.0412(7) Uani 1 1 d U
C86 C 1.0959(3) -0.05059(12) 0.24629(10) 0.0465(8) Uani 1 1 d U
C87 C 1.1248(4) -0.08819(13) 0.22182(13) 0.0608(10) Uani 1 1 d U
H87A H 1.2008 -0.1040 0.2265 0.073 Uiso 1 1 calc R
C88 C 1.0458(5) -0.10245(14) 0.19147(12) 0.0725(12) Uani 1 1 d U
H88A H 1.0677 -0.1276 0.1750 0.087 Uiso 1 1 calc R
C89 C 0.9349(6) -0.08085(15) 0.18449(12) 0.0770(13) Uani 1 1 d U
H89A H 0.8811 -0.0915 0.1632 0.092 Uiso 1 1 calc R
C90 C 0.8990(4) -0.04369(13) 0.20769(10) 0.0602(10) Uani 1 1 d U
C91 C 1.1825(4) -0.03652(15) 0.28034(14) 0.0646(11) Uani 1 1 d U
H91A H 1.1571 -0.0029 0.2891 0.077 Uiso 1 1 calc R
C92 C 1.3089(5) -0.0318(4) 0.2752(2) 0.150(3) Uani 1 1 d U
H92A H 1.3157 -0.0071 0.2554 0.226 Uiso 1 1 calc R
H92B H 1.3384 -0.0648 0.2682 0.226 Uiso 1 1 calc R
H92C H 1.3563 -0.0203 0.2986 0.226 Uiso 1 1 calc R
C93 C 1.1812(6) -0.0730(3) 0.31145(17) 0.140(3) Uani 1 1 d U
H93A H 1.0991 -0.0779 0.3160 0.209 Uiso 1 1 calc R
H93B H 1.2297 -0.0596 0.3341 0.209 Uiso 1 1 calc R
H93C H 1.2141 -0.1055 0.3048 0.209 Uiso 1 1 calc R
C94 C 0.7727(5) -0.02138(17) 0.20006(14) 0.0823(14) Uani 1 1 d U
H94A H 0.7764 0.0134 0.2111 0.099 Uiso 1 1 calc R
C95 C 0.7252(6) -0.0161(2) 0.15872(15) 0.105(2) Uani 1 1 d U
H95A H 0.7809 0.0041 0.1466 0.158 Uiso 1 1 calc R
H95B H 0.6474 0.0008 0.1556 0.158 Uiso 1 1 calc R
H95C H 0.7165 -0.0499 0.1472 0.158 Uiso 1 1 calc R
C96 C 0.6839(5) -0.0522(2) 0.21874(15) 0.0925(16) Uani 1 1 d U
H96A H 0.7128 -0.0549 0.2456 0.139 Uiso 1 1 calc R
H96B H 0.6758 -0.0862 0.2078 0.139 Uiso 1 1 calc R
H96C H 0.6062 -0.0352 0.2149 0.139 Uiso 1 1 calc R
C97 C 0.8760(2) 0.18980(11) 0.18512(8) 0.0301(5) Uani 1 1 d U
C98 C 0.8047(3) 0.17787(12) 0.15080(8) 0.0333(6) Uani 1 1 d U
C99 C 0.8050(3) 0.21175(13) 0.12101(9) 0.0411(7) Uani 1 1 d U
H99A H 0.7578 0.2044 0.0977 0.049 Uiso 1 1 calc R
C100 C 0.8720(3) 0.25543(13) 0.12473(10) 0.0459(8) Uani 1 1 d U
H10A H 0.8691 0.2782 0.1043 0.055 Uiso 1 1 calc R
C101 C 0.9431(3) 0.26610(13) 0.15797(10) 0.0427(7) Uani 1 1 d U
H10B H 0.9909 0.2959 0.1601 0.051 Uiso 1 1 calc R
C102 C 0.9463(3) 0.23384(12) 0.18869(9) 0.0364(6) Uani 1 1 d U
C103 C 0.7241(3) 0.13178(13) 0.14516(9) 0.0426(7) Uani 1 1 d U
H10C H 0.7508 0.1073 0.1658 0.051 Uiso 1 1 calc R
C104 C 0.5948(3) 0.14676(18) 0.14753(12) 0.0640(11) Uani 1 1 d U
H10D H 0.5914 0.1638 0.1714 0.096 Uiso 1 1 calc R
H10E H 0.5449 0.1163 0.1458 0.096 Uiso 1 1 calc R
H10F H 0.5655 0.1698 0.1269 0.096 Uiso 1 1 calc R
C105 C 0.7287(4) 0.10471(15) 0.10811(10) 0.0532(9) Uani 1 1 d U
H10G H 0.8111 0.0950 0.1065 0.080 Uiso 1 1 calc R
H10H H 0.6992 0.1275 0.0874 0.080 Uiso 1 1 calc R
H10I H 0.6787 0.0743 0.1066 0.080 Uiso 1 1 calc R
C106 C 1.0217(3) 0.24866(14) 0.22529(12) 0.0501(8) Uani 1 1 d U
H10J H 1.0310 0.2178 0.2416 0.060 Uiso 1 1 calc R
C107 C 1.1442(4) 0.2658(2) 0.22020(18) 0.0914(17) Uani 1 1 d U
H10K H 1.1830 0.2392 0.2075 0.137 Uiso 1 1 calc R
H10L H 1.1915 0.2725 0.2447 0.137 Uiso 1 1 calc R
H10M H 1.1383 0.2968 0.2052 0.137 Uiso 1 1 calc R
C108 C 0.9631(4) 0.2894(2) 0.24580(14) 0.0804(14) Uani 1 1 d U
H10N H 1.0143 0.2974 0.2694 0.121 Uiso 1 1 calc R
H10O H 0.8858 0.2771 0.2510 0.121 Uiso 1 1 calc R
H10P H 0.9513 0.3200 0.2303 0.121 Uiso 1 1 calc R
C109 C 1.0137(3) 0.06999(17) 0.16426(10) 0.0565(9) Uani 1 1 d U
H10Q H 0.9828 0.0359 0.1566 0.068 Uiso 1 1 calc R
H10R H 0.9786 0.0963 0.1464 0.068 Uiso 1 1 calc R
C110 C 1.1428(3) 0.07252(13) 0.17337(8) 0.0419(7) Uani 1 1 d U
C111 C 1.2031(5) 0.11761(18) 0.18354(12) 0.0747(12) Uani 1 1 d U
H11A H 1.1610 0.1489 0.1822 0.090 Uiso 1 1 calc R
C112 C 1.3327(5) 0.1165(2) 0.19633(14) 0.0901(16) Uani 1 1 d U
H11B H 1.3759 0.1468 0.2031 0.108 Uiso 1 1 calc R
C113 C 1.3872(6) 0.0718(3) 0.19818(16) 0.0984(16) Uani 1 1 d U
H11C H 1.4708 0.0711 0.2064 0.118 Uiso 1 1 calc R
C114 C 1.3321(5) 0.0277(3) 0.18927(16) 0.0933(15) Uani 1 1 d U
H11D H 1.3753 -0.0033 0.1906 0.112 Uiso 1 1 calc R
C115 C 1.2114(4) 0.02868(17) 0.17820(12) 0.0618(10) Uani 1 1 d U
H11E H 1.1716 -0.0029 0.1735 0.074 Uiso 1 1 calc R
C116 C 1.1877(3) 0.12728(15) 0.27160(9) 0.0466(8) Uani 1 1 d U
H11F H 1.2536 0.1024 0.2766 0.056 Uiso 1 1 calc R
H11G H 1.2163 0.1588 0.2610 0.056 Uiso 1 1 calc R
C117 C 1.1303(3) 0.13691(14) 0.30460(8) 0.0415(7) Uani 1 1 d U
C118 C 1.0918(3) 0.09744(14) 0.32525(9) 0.0459(8) Uani 1 1 d U
H11H H 1.1117 0.0636 0.3196 0.055 Uiso 1 1 calc R
C119 C 1.0255(3) 0.10563(16) 0.35367(9) 0.0520(8) Uani 1 1 d U
H11I H 1.0006 0.0777 0.3671 0.062 Uiso 1 1 calc R
C120 C 0.9956(3) 0.15419(17) 0.36253(10) 0.0529(9) Uani 1 1 d U
H12A H 0.9511 0.1601 0.3823 0.063 Uiso 1 1 calc R
C121 C 1.0311(3) 0.19442(16) 0.34227(10) 0.0526(9) Uani 1 1 d U
H12B H 1.0089 0.2280 0.3477 0.063 Uiso 1 1 calc R
C122 C 1.0986(3) 0.18603(15) 0.31421(10) 0.0488(8) Uani 1 1 d U
H12C H 1.1241 0.2142 0.3011 0.059 Uiso 1 1 calc R

loop_
_atom_site_aniso_label
_atom_site_aniso_U_11
_atom_site_aniso_U_22
_atom_site_aniso_U_33
_atom_site_aniso_U_23
_atom_site_aniso_U_13
_atom_site_aniso_U_12
Th1 0.02038(4) 0.02546(4) 0.02569(4) 0.00322(3) 0.00080(3) -0.00062(3)
N1 0.0269(11) 0.0233(10) 0.0304(11) 0.0039(8) 0.0060(9) -0.0002(8)
C1 0.0311(14) 0.0303(13) 0.0368(14) -0.0028(11) 0.0018(11) -0.0090(11)
O1 0.0260(8) 0.0174(7) 0.0275(8) 0.0020(7) 0.0023(7) 0.0009(7)
N2 0.0226(10) 0.0223(10) 0.0277(10) 0.0002(8) -0.0008(8) -0.0039(8)
C2 0.0349(14) 0.0250(12) 0.0397(15) -0.0039(11) 0.0077(12) -0.0078(11)
C3 0.0369(15) 0.0226(12) 0.0395(15) 0.0025(11) 0.0090(12) -0.0028(11)
C4 0.0259(12) 0.0236(11) 0.0297(12) 0.0001(9) 0.0065(10) -0.0016(9)
C5 0.0214(11) 0.0216(11) 0.0262(11) 0.0004(9) 0.0034(9) -0.0019(9)
C6 0.0255(12) 0.0231(11) 0.0325(13) -0.0023(10) 0.0028(10) -0.0022(9)
C7 0.0262(12) 0.0254(11) 0.0312(12) 0.0008(10) 0.0030(10) 0.0027(10)
C8 0.0229(12) 0.0262(12) 0.0334(13) 0.0000(10) -0.0008(10) 0.0025(9)
C9 0.0237(11) 0.0303(12) 0.0252(11) -0.0019(10) -0.0015(9) -0.0047(10)
C10 0.0242(12) 0.0276(12) 0.0294(12) -0.0029(10) 0.0049(10) -0.0042(9)
C11 0.0233(11) 0.0224(11) 0.0265(11) 0.0001(9) 0.0038(9) -0.0048(9)
C12 0.0213(11) 0.0223(11) 0.0270(11) 0.0010(9) 0.0036(9) -0.0005(9)
C13 0.0211(11) 0.0251(11) 0.0284(12) -0.0007(9) 0.0018(9) -0.0022(9)
C14 0.059(2) 0.0358(16) 0.0277(13) -0.0011(12) 0.0032(13) -0.0087(14)
C15 0.0236(13) 0.0425(17) 0.0549(19) -0.0002(14) -0.0023(13) -0.0058(12)
C16 0.0488(18) 0.0258(13) 0.0511(18) -0.0042(13) 0.0073(14) -0.0120(12)
C17 0.072(3) 0.0327(17) 0.080(3) -0.0192(18) 0.020(2) -0.0104(17)
C18 0.059(2) 0.0371(17) 0.062(2) -0.0057(16) -0.0009(18) -0.0247(16)
C19 0.053(2) 0.0381(17) 0.060(2) 0.0060(16) 0.0090(17) -0.0160(15)
C20 0.0329(14) 0.0289(13) 0.0414(15) -0.0025(11) 0.0007(12) 0.0066(11)
C21 0.0486(19) 0.0442(18) 0.054(2) -0.0089(16) 0.0103(16) 0.0165(15)
C22 0.055(2) 0.0260(14) 0.062(2) 0.0073(14) 0.0074(17) 0.0061(13)
C23 0.0464(19) 0.0365(17) 0.060(2) -0.0014(15) -0.0117(16) 0.0155(14)
C24 0.0291(12) 0.0212(11) 0.0304(12) 0.0026(9) 0.0045(10) 0.0006(10)
C25 0.0355(14) 0.0263(13) 0.0474(16) 0.0039(12) 0.0107(13) 0.0073(11)
C26 0.0388(16) 0.0301(14) 0.061(2) 0.0097(14) 0.0028(14) 0.0071(13)
C27 0.0462(17) 0.0286(14) 0.0446(16) 0.0122(13) -0.0062(13) -0.0045(13)
C28 0.0568(19) 0.0352(15) 0.0312(14) 0.0089(12) 0.0056(13) -0.0035(13)
C29 0.0422(15) 0.0271(13) 0.0331(13) 0.0049(10) 0.0107(12) 0.0011(11)
C30 0.058(2) 0.049(2) 0.064(2) 0.0106(17) 0.0292(18) 0.0222(17)
C31 0.064(3) 0.148(5) 0.054(2) -0.019(3) 0.013(2) 0.024(3)
C32 0.057(2) 0.063(3) 0.091(3) -0.006(2) 0.037(2) 0.011(2)
C33 0.061(2) 0.0438(18) 0.0481(18) 0.0110(14) 0.0282(16) 0.0152(15)
C34 0.076(3) 0.054(2) 0.089(3) -0.020(2) 0.044(3) -0.007(2)
C35 0.046(2) 0.103(4) 0.084(3) -0.030(3) 0.022(2) 0.005(2)
C36 0.0216(11) 0.0242(11) 0.0283(12) -0.0003(9) -0.0003(9) -0.0030(9)
C37 0.0284(13) 0.0258(12) 0.0331(13) -0.0002(10) 0.0062(10) -0.0015(10)
C38 0.0403(15) 0.0350(14) 0.0338(14) -0.0086(12) 0.0085(12) -0.0014(12)
C39 0.0373(15) 0.0309(14) 0.0410(15) -0.0117(12) 0.0008(12) -0.0069(12)
C40 0.0327(14) 0.0271(13) 0.0376(14) -0.0011(11) 0.0028(11) -0.0111(11)
C41 0.0243(11) 0.0269(12) 0.0315(12) -0.0002(10) 0.0010(10) -0.0047(10)
C42 0.0419(16) 0.0308(14) 0.0384(15) -0.0012(12) 0.0171(13) -0.0046(12)
C43 0.0405(18) 0.068(3) 0.065(2) 0.010(2) 0.0224(17) -0.0076(17)
C44 0.070(2) 0.051(2) 0.0436(18) 0.0037(16) 0.0257(17) -0.0029(18)
C45 0.0341(14) 0.0323(14) 0.0299(13) 0.0033(11) 0.0036(11) -0.0134(11)
C46 0.0469(18) 0.0475(19) 0.0408(17) 0.0134(14) -0.0016(14) -0.0126(15)
C47 0.0406(17) 0.0475(19) 0.0460(18) -0.0007(15) 0.0159(14) -0.0086(14)
C48 0.0407(16) 0.0486(18) 0.0294(13) 0.0030(13) -0.0018(12) 0.0063(14)
C49 0.0370(14) 0.0493(17) 0.0273(13) 0.0022(12) -0.0086(11) 0.0055(13)
C50 0.0356(16) 0.062(2) 0.0386(16) -0.0055(15) -0.0063(13) 0.0095(15)
C51 0.0407(19) 0.094(3) 0.049(2) -0.015(2) -0.0062(16) 0.0163(19)
C52 0.0349(18) 0.113(3) 0.050(2) 0.000(2) -0.0008(16) -0.010(2)
C53 0.045(2) 0.090(3) 0.059(2) 0.009(2) -0.0106(17) -0.021(2)
C54 0.0442(18) 0.059(2) 0.0449(18) 0.0019(16) -0.0109(15) -0.0043(16)
C55 0.0359(15) 0.0475(18) 0.0301(13) -0.0013(12) 0.0079(12) -0.0088(13)
C56 0.0303(13) 0.0362(14) 0.0323(13) 0.0017(11) 0.0085(11) -0.0045(11)
C57 0.0498(19) 0.0406(17) 0.0521(19) 0.0027(14) 0.0175(15) -0.0011(14)
C58 0.080(3) 0.051(2) 0.079(3) -0.020(2) 0.033(2) -0.008(2)
C59 0.081(3) 0.103(3) 0.066(3) -0.043(2) 0.011(2) -0.027(3)
C60 0.049(2) 0.123(4) 0.054(2) -0.018(2) -0.0033(18) -0.008(2)
C61 0.0365(16) 0.066(2) 0.0358(16) 0.0021(14) 0.0051(13) 0.0014(15)
Th2 0.03520(6) 0.03401(5) 0.02825(5) 0.00162(4) 0.00489(4) 0.00834(4)
O2 0.0284(9) 0.0339(10) 0.0237(8) 0.0061(7) 0.0001(7) 0.0049(8)
N3 0.0499(14) 0.0280(11) 0.0318(12) -0.0035(9) 0.0063(11) 0.0089(10)
N4 0.0334(12) 0.0331(12) 0.0256(10) 0.0053(9) 0.0048(9) 0.0038(9)
C62 0.0536(18) 0.0279(13) 0.0291(13) 0.0026(11) 0.0081(13) 0.0000(12)
C63 0.067(2) 0.0249(13) 0.0324(14) 0.0020(11) 0.0047(14) 0.0024(13)
C64 0.068(2) 0.0258(13) 0.0342(15) 0.0005(11) 0.0072(14) 0.0089(14)
C65 0.0502(17) 0.0294(13) 0.0228(12) -0.0012(10) 0.0012(11) 0.0068(12)
C66 0.0337(14) 0.0313(13) 0.0239(11) 0.0046(10) 0.0025(10) 0.0036(11)
C67 0.0380(15) 0.0320(14) 0.0311(13) 0.0097(11) 0.0067(11) 0.0018(11)
C68 0.0366(14) 0.0316(13) 0.0349(14) 0.0072(11) 0.0081(11) 0.0097(11)
C69 0.0354(14) 0.0319(13) 0.0326(13) 0.0048(11) 0.0088(11) 0.0085(11)
C70 0.0344(14) 0.0311(13) 0.0305(13) 0.0063(10) 0.0049(11) 0.0028(11)
C71 0.0411(15) 0.0260(12) 0.0259(12) 0.0025(10) 0.0029(11) 0.0035(11)
C72 0.0400(14) 0.0261(12) 0.0232(11) 0.0041(9) 0.0013(10) 0.0004(11)
C73 0.0322(13) 0.0244(12) 0.0263(12) 0.0026(9) 0.0011(10) 0.0037(10)
C74 0.0312(13) 0.0283(12) 0.0275(12) 0.0044(10) 0.0038(10) 0.0028(10)
C75 0.0386(16) 0.0443(18) 0.0513(19) 0.0139(15) 0.0044(14) -0.0035(14)
C76 0.0486(18) 0.0358(15) 0.0312(14) 0.0028(12) 0.0105(13) 0.0120(13)
C77 0.081(2) 0.0263(14) 0.0421(17) 0.0044(12) 0.0096(17) 0.0014(15)
C78 0.127(4) 0.062(3) 0.108(4) 0.031(3) -0.031(4) -0.044(3)
C79 0.171(5) 0.037(2) 0.077(3) 0.021(2) 0.059(3) 0.033(3)
C80 0.087(3) 0.0393(18) 0.0466(19) 0.0125(15) 0.0211(19) 0.0077(19)
C81 0.0393(16) 0.0355(15) 0.0402(15) 0.0094(13) 0.0086(13) 0.0126(12)
C82 0.055(2) 0.056(2) 0.0461(19) 0.0055(17) -0.0031(16) 0.0243(18)
C83 0.0505(19) 0.0345(16) 0.061(2) 0.0100(15) 0.0135(17) 0.0105(14)
C84 0.048(2) 0.047(2) 0.061(2) 0.0154(17) 0.0218(17) 0.0175(16)
C85 0.065(2) 0.0283(13) 0.0316(14) 0.0019(11) 0.0134(13) 0.0096(13)
C86 0.066(2) 0.0280(14) 0.0521(18) 0.0059(13) 0.0301(16) 0.0095(14)
C87 0.091(3) 0.0268(15) 0.076(2) 0.0024(16) 0.048(2) 0.0059(17)
C88 0.141(4) 0.0311(17) 0.055(2) -0.0053(16) 0.048(2) 0.007(2)
C89 0.145(4) 0.041(2) 0.042(2) -0.0100(16) 0.005(2) 0.008(2)
C90 0.101(3) 0.0336(16) 0.0417(18) -0.0050(14) -0.0037(18) 0.0105(18)
C91 0.052(2) 0.045(2) 0.094(3) -0.0024(19) 0.004(2) 0.0175(17)
C92 0.077(4) 0.260(9) 0.108(5) 0.091(6) -0.005(3) -0.048(5)
C93 0.117(4) 0.231(7) 0.068(3) 0.033(4) 0.007(3) -0.061(5)
C94 0.110(3) 0.050(2) 0.070(3) -0.015(2) -0.040(2) 0.016(2)
C95 0.132(5) 0.074(3) 0.088(3) 0.020(3) -0.055(3) -0.026(3)
C96 0.098(4) 0.102(4) 0.070(3) -0.024(3) -0.011(3) 0.021(3)
C97 0.0280(13) 0.0336(13) 0.0294(12) 0.0082(10) 0.0066(10) 0.0064(10)
C98 0.0309(13) 0.0403(15) 0.0293(13) 0.0051(11) 0.0064(11) 0.0050(11)
C99 0.0445(17) 0.0499(18) 0.0293(14) 0.0103(13) 0.0064(12) 0.0055(14)
C100 0.055(2) 0.0485(19) 0.0382(16) 0.0179(14) 0.0194(14) 0.0085(15)
C101 0.0422(17) 0.0380(15) 0.0516(18) 0.0091(14) 0.0189(14) 0.0010(13)
C102 0.0320(14) 0.0362(14) 0.0421(15) 0.0054(12) 0.0087(12) 0.0043(12)
C103 0.0438(17) 0.0492(18) 0.0323(14) 0.0074(13) -0.0022(13) -0.0063(14)
C104 0.046(2) 0.091(3) 0.055(2) -0.007(2) 0.0052(17) -0.019(2)
C105 0.056(2) 0.058(2) 0.0425(18) 0.0003(16) -0.0024(16) -0.0036(17)
C106 0.0442(18) 0.0452(18) 0.056(2) 0.0029(15) -0.0073(15) -0.0021(14)
C107 0.047(2) 0.092(4) 0.125(5) -0.022(3) -0.015(3) -0.010(2)
C108 0.077(3) 0.092(4) 0.066(3) -0.027(3) -0.008(2) 0.004(3)
C109 0.059(2) 0.075(2) 0.0338(15) -0.0085(16) 0.0022(15) 0.0205(19)
C110 0.0562(18) 0.0428(16) 0.0291(13) 0.0013(12) 0.0147(13) -0.0001(14)
C111 0.115(3) 0.065(2) 0.055(2) -0.017(2) 0.049(2) -0.025(2)
C112 0.110(3) 0.109(3) 0.064(3) -0.032(3) 0.051(3) -0.073(3)
C113 0.091(3) 0.141(4) 0.067(3) -0.007(3) 0.024(3) -0.026(3)
C114 0.074(3) 0.125(4) 0.082(3) 0.027(3) 0.017(3) 0.011(3)
C115 0.055(2) 0.067(2) 0.067(2) 0.020(2) 0.0199(19) 0.0073(18)
C116 0.0363(16) 0.067(2) 0.0361(16) -0.0064(15) 0.0044(13) 0.0058(15)
C117 0.0299(14) 0.0623(19) 0.0294(13) -0.0083(13) -0.0049(11) 0.0056(13)
C118 0.0490(18) 0.057(2) 0.0294(14) -0.0072(13) -0.0023(13) 0.0121(15)
C119 0.051(2) 0.072(2) 0.0323(16) -0.0026(16) 0.0038(14) -0.0009(17)
C120 0.0426(18) 0.081(3) 0.0347(16) -0.0129(16) 0.0043(14) 0.0083(17)
C121 0.0480(19) 0.064(2) 0.0425(18) -0.0171(16) -0.0028(15) 0.0098(17)
C122 0.0468(18) 0.060(2) 0.0363(16) -0.0103(15) -0.0031(14) 0.0000(16)

loop_
_atom_type_symbol
_atom_type_description
_atom_type_scat_dispersion_real
_atom_type_scat_dispersion_imag
_atom_type_scat_source
C C 0.0033 0.0016 'International Tables Vol C Tables 4.2.6.8 and 6.1.1.4'
H H 0.0000 0.0000 'International Tables Vol C Tables 4.2.6.8 and 6.1.1.4'
N N 0.0061 0.0033 'International Tables Vol C Tables 4.2.6.8 and 6.1.1.4'
O O 0.0106 0.0060 'International Tables Vol C Tables 4.2.6.8 and 6.1.1.4'
Th Th -7.2400 8.8979 'International Tables Vol C Tables 4.2.6.8 and 6.1.1.4'

loop_
_geom_angle_atom_site_label_1
_geom_angle_atom_site_label_2
_geom_angle_atom_site_label_3
_geom_angle
N1 Th1 N2 123.01(7)
N1 Th1 C55 106.97(9)
N2 Th1 C55 97.46(10)
N1 Th1 O1 63.46(6)
N2 Th1 O1 63.25(6)
C55 Th1 O1 96.38(8)
N1 Th1 C48 107.28(9)
N2 Th1 C48 104.80(9)
C55 Th1 C48 117.97(11)
O1 Th1 C48 145.30(9)
N1 Th1 C49 118.54(9)
N2 Th1 C49 113.08(8)
C55 Th1 C49 87.54(10)
O1 Th1 C49 174.89(8)
C48 Th1 C49 30.48(10)
C4 N1 C24 118.1(2)
C4 N1 Th1 127.06(16)
C24 N1 Th1 112.81(16)
C2 C1 C10 122.3(3)
C2 C1 H1A 118.9
C10 C1 H1A 118.9
C12 O1 C11 116.43(19)
C12 O1 Th1 121.37(14)
C11 O1 Th1 120.93(14)
C5 N2 C36 117.4(2)
C5 N2 Th1 126.62(16)
C36 N2 Th1 115.99(15)
C1 C2 C3 118.8(2)
C1 C2 C16 122.7(3)
C3 C2 C16 118.5(3)
C4 C3 C2 121.1(3)
C4 C3 H3A 119.4
C2 C3 H3A 119.4
C3 C4 N1 126.9(2)
C3 C4 C11 116.7(2)
N1 C4 C11 116.4(2)
N2 C5 C6 127.0(2)
N2 C5 C12 116.4(2)
C6 C5 C12 116.5(2)
C5 C6 C7 121.3(2)
C5 C6 H6A 119.4
C7 C6 H6A 119.4
C8 C7 C6 119.3(2)
C8 C7 C20 121.6(2)
C6 C7 C20 119.0(2)
C7 C8 C13 121.7(2)
C7 C8 H8A 119.2
C13 C8 H8A 119.2
C13 C9 C10 109.8(2)
C13 C9 C14 109.3(2)
C10 C9 C14 109.2(2)
C13 C9 C15 109.7(2)
C10 C9 C15 109.9(2)
C14 C9 C15 109.0(2)
C11 C10 C1 116.4(2)
C11 C10 C9 121.6(2)
C1 C10 C9 122.0(2)
C10 C11 C4 124.7(2)
C10 C11 O1 123.2(2)
C4 C11 O1 112.0(2)
C13 C12 O1 123.5(2)
C13 C12 C5 124.5(2)
O1 C12 C5 112.0(2)
C12 C13 C8 116.6(2)
C12 C13 C9 121.5(2)
C8 C13 C9 121.8(2)
C9 C14 H14A 109.5
C9 C14 H14B 109.5
H14A C14 H14B 109.5
C9 C14 H14C 109.5
H14A C14 H14C 109.5
H14B C14 H14C 109.5
C9 C15 H15A 109.5
C9 C15 H15B 109.5
H15A C15 H15B 109.5
C9 C15 H15C 109.5
H15A C15 H15C 109.5
H15B C15 H15C 109.5
C18 C16 C17 108.9(3)
C18 C16 C19 108.1(3)
C17 C16 C19 109.5(3)
C18 C16 C2 111.7(3)
C17 C16 C2 109.2(3)
C19 C16 C2 109.5(3)
C16 C17 H17A 109.5
C16 C17 H17B 109.5
H17A C17 H17B 109.5
C16 C17 H17C 109.5
H17A C17 H17C 109.5
H17B C17 H17C 109.5
C16 C18 H18A 109.5
C16 C18 H18B 109.5
H18A C18 H18B 109.5
C16 C18 H18C 109.5
H18A C18 H18C 109.5
H18B C18 H18C 109.5
C16 C19 H19A 109.5
C16 C19 H19B 109.5
H19A C19 H19B 109.5
C16 C19 H19C 109.5
H19A C19 H19C 109.5
H19B C19 H19C 109.5
C22 C20 C23 108.2(3)
C22 C20 C21 109.9(3)
C23 C20 C21 109.0(3)
C22 C20 C7 110.0(2)
C23 C20 C7 111.6(2)
C21 C20 C7 108.3(2)
C20 C21 H21A 109.5
C20 C21 H21B 109.5
H21A C21 H21B 109.5
C20 C21 H21C 109.5
H21A C21 H21C 109.5
H21B C21 H21C 109.5
C20 C22 H22A 109.5
C20 C22 H22B 109.5
H22A C22 H22B 109.5
C20 C22 H22C 109.5
H22A C22 H22C 109.5
H22B C22 H22C 109.5
C20 C23 H23A 109.5
C20 C23 H23B 109.5
H23A C23 H23B 109.5
C20 C23 H23C 109.5
H23A C23 H23C 109.5
H23B C23 H23C 109.5
C25 C24 C29 120.0(3)
C25 C24 N1 120.6(3)
C29 C24 N1 119.3(2)
C26 C25 C24 118.4(3)
C26 C25 C30 120.2(3)
C24 C25 C30 121.5(3)
C27 C26 C25 121.5(3)
C27 C26 H26A 119.3
C25 C26 H26A 119.3
C28 C27 C26 120.1(3)
C28 C27 H27A 120.0
C26 C27 H27A 120.0
C27 C28 C29 121.2(3)
C27 C28 H28A 119.4
C29 C28 H28A 119.4
C28 C29 C24 118.9(3)
C28 C29 C33 119.4(3)
C24 C29 C33 121.7(3)
C31 C30 C25 110.4(3)
C31 C30 C32 109.4(3)
C25 C30 C32 114.4(3)
C31 C30 H30A 107.5
C25 C30 H30A 107.5
C32 C30 H30A 107.5
C30 C31 H31A 109.5
C30 C31 H31B 109.5
H31A C31 H31B 109.5
C30 C31 H31C 109.5
H31A C31 H31C 109.5
H31B C31 H31C 109.5
C30 C32 H32A 109.5
C30 C32 H32B 109.5
H32A C32 H32B 109.5
C30 C32 H32C 109.5
H32A C32 H32C 109.5
H32B C32 H32C 109.5
C34 C33 C29 112.7(3)
C34 C33 C35 109.4(3)
C29 C33 C35 111.6(3)
C34 C33 H33A 107.6
C29 C33 H33A 107.6
C35 C33 H33A 107.6
C33 C34 H34A 109.5
C33 C34 H34B 109.5
H34A C34 H34B 109.5
C33 C34 H34C 109.5
H34A C34 H34C 109.5
H34B C34 H34C 109.5
C33 C35 H35A 109.5
C33 C35 H35B 109.5
H35A C35 H35B 109.5
C33 C35 H35C 109.5
H35A C35 H35C 109.5
H35B C35 H35C 109.5
C41 C36 C37 120.1(2)
C41 C36 N2 120.3(2)
C37 C36 N2 119.5(2)
C38 C37 C36 118.6(3)
C38 C37 C42 120.0(3)
C36 C37 C42 121.4(2)
C39 C38 C37 121.6(3)
C39 C38 H38A 119.2
C37 C38 H38A 119.2
C38 C39 C40 120.0(3)
C38 C39 H39A 120.0
C40 C39 H39A 120.0
C39 C40 C41 121.2(3)
C39 C40 H40A 119.4
C41 C40 H40A 119.4
C40 C41 C36 118.4(3)
C40 C41 C45 118.6(2)
C36 C41 C45 123.0(2)
C37 C42 C43 111.5(3)
C37 C42 C44 112.8(3)
C43 C42 C44 109.7(3)
C37 C42 H42A 107.5
C43 C42 H42A 107.5
C44 C42 H42A 107.5
C42 C43 H43A 109.5
C42 C43 H43B 109.5
H43A C43 H43B 109.5
C42 C43 H43C 109.5
H43A C43 H43C 109.5
H43B C43 H43C 109.5
C42 C44 H44A 109.5
C42 C44 H44B 109.5
H44A C44 H44B 109.5
C42 C44 H44C 109.5
H44A C44 H44C 109.5
H44B C44 H44C 109.5
C41 C45 C47 111.5(2)
C41 C45 C46 111.1(3)
C47 C45 C46 109.7(2)
C41 C45 H45A 108.1
C47 C45 H45A 108.1
C46 C45 H45A 108.1
C45 C46 H46A 109.5
C45 C46 H46B 109.5
H46A C46 H46B 109.5
C45 C46 H46C 109.5
H46A C46 H46C 109.5
H46B C46 H46C 109.5
C45 C47 H47A 109.5
C45 C47 H47B 109.5
H47A C47 H47B 109.5
C45 C47 H47C 109.5
H47A C47 H47C 109.5
H47B C47 H47C 109.5
C49 C48 Th1 85.64(18)
C49 C48 H48A 114.4
Th1 C48 H48A 114.4
C49 C48 H48B 114.4
Th1 C48 H48B 114.4
H48A C48 H48B 111.5
C50 C49 C54 115.6(3)
C50 C49 C48 121.4(3)
C54 C49 C48 122.1(3)
C50 C49 Th1 91.59(18)
C54 C49 Th1 106.7(2)
C48 C49 Th1 63.88(16)
C51 C50 C49 121.4(4)
C51 C50 H50A 119.3
C49 C50 H50A 119.3
C52 C51 C50 121.0(4)
C52 C51 H51A 119.5
C50 C51 H51A 119.5
C51 C52 C53 119.6(4)
C51 C52 H52A 120.2
C53 C52 H52A 120.2
C54 C53 C52 119.8(4)
C54 C53 H53A 120.1
C52 C53 H53A 120.1
C53 C54 C49 122.3(4)
C53 C54 H54A 118.8
C49 C54 H54A 118.8
C56 C55 Th1 115.05(19)
C56 C55 H55A 108.5
Th1 C55 H55A 108.5
C56 C55 H55B 108.5
Th1 C55 H55B 108.5
H55A C55 H55B 107.5
C61 C56 C57 116.8(3)
C61 C56 C55 122.1(3)
C57 C56 C55 121.1(3)
C58 C57 C56 121.4(4)
C58 C57 H57A 119.3
C56 C57 H57A 119.3
C59 C58 C57 120.0(4)
C59 C58 H58A 120.0
C57 C58 H58A 120.0
C60 C59 C58 120.2(4)
C60 C59 H59A 119.9
C58 C59 H59A 119.9
C59 C60 C61 119.8(4)
C59 C60 H60A 120.1
C61 C60 H60A 120.1
C60 C61 C56 121.7(4)
C60 C61 H61A 119.1
C56 C61 H61A 119.1
N4 Th2 N3 123.17(9)
N4 Th2 C109 93.89(11)
N3 Th2 C109 106.36(12)
N4 Th2 O2 63.80(7)
N3 Th2 O2 63.10(7)
C109 Th2 O2 131.46(10)
N4 Th2 C116 106.99(11)
N3 Th2 C116 107.63(11)
C109 Th2 C116 119.30(12)
O2 Th2 C116 108.63(9)
N4 Th2 C110 111.99(9)
N3 Th2 C110 111.79(9)
C109 Th2 C110 30.63(11)
O2 Th2 C110 161.65(8)
C116 Th2 C110 89.72(10)
N4 Th2 C117 95.54(9)
N3 Th2 C117 94.13(9)
C109 Th2 C117 147.59(12)
O2 Th2 C117 80.12(7)
C116 Th2 C117 28.52(9)
C110 Th2 C117 118.21(9)
C73 O2 C72 117.8(2)
C73 O2 Th2 121.03(15)
C72 O2 Th2 121.13(16)
C65 N3 C85 120.3(3)
C65 N3 Th2 125.80(18)
C85 N3 Th2 110.95(19)
C66 N4 C97 113.6(2)
C66 N4 Th2 124.99(17)
C97 N4 Th2 121.37(17)
C63 C62 C71 122.6(3)
C63 C62 H62A 118.7
C71 C62 H62A 118.7
C62 C63 C64 118.4(3)
C62 C63 C77 119.4(3)
C64 C63 C77 122.1(3)
C65 C64 C63 121.3(3)
C65 C64 H64A 119.3
C63 C64 H64A 119.3
C64 C65 C72 117.0(3)
C64 C65 N3 126.7(3)
C72 C65 N3 116.2(3)
C67 C66 C73 117.0(3)
C67 C66 N4 125.7(2)
C73 C66 N4 117.3(2)
C68 C67 C66 121.1(3)
C68 C67 H67A 119.4
C66 C67 H67A 119.4
C67 C68 C69 119.5(3)
C67 C68 C81 117.7(3)
C69 C68 C81 122.9(3)
C68 C69 C74 121.5(3)
C68 C69 H69A 119.2
C74 C69 H69A 119.2
C71 C70 C74 110.3(2)
C71 C70 C76 110.3(2)
C74 C70 C76 110.2(2)
C71 C70 C75 109.0(2)
C74 C70 C75 108.8(2)
C76 C70 C75 108.3(3)
C72 C71 C62 115.6(3)
C72 C71 C70 122.9(2)
C62 C71 C70 121.5(3)
C71 C72 C65 125.0(3)
C71 C72 O2 122.6(2)
C65 C72 O2 112.3(2)
C74 C73 C66 124.5(2)
C74 C73 O2 123.4(2)
C66 C73 O2 112.0(2)
C73 C74 C69 116.4(2)
C73 C74 C70 121.9(2)
C69 C74 C70 121.6(2)
C70 C75 H75A 109.5
C70 C75 H75B 109.5
H75A C75 H75B 109.5
C70 C75 H75C 109.5
H75A C75 H75C 109.5
H75B C75 H75C 109.5
C70 C76 H76A 109.5
C70 C76 H76B 109.5
H76A C76 H76B 109.5
C70 C76 H76C 109.5
H76A C76 H76C 109.5
H76B C76 H76C 109.5
C79 C77 C78 112.0(4)
C79 C77 C80 106.9(3)
C78 C77 C80 105.9(4)
C79 C77 C63 112.9(3)
C78 C77 C63 108.7(3)
C80 C77 C63 110.3(3)
C77 C78 H78A 109.5
C77 C78 H78B 109.5
H78A C78 H78B 109.5
C77 C78 H78C 109.5
H78A C78 H78C 109.5
H78B C78 H78C 109.5
C77 C79 H79A 109.5
C77 C79 H79B 109.5
H79A C79 H79B 109.5
C77 C79 H79C 109.5
H79A C79 H79C 109.5
H79B C79 H79C 109.5
C77 C80 H80A 109.5
C77 C80 H80B 109.5
H80A C80 H80B 109.5
C77 C80 H80C 109.5
H80A C80 H80C 109.5
H80B C80 H80C 109.5
C82 C81 C83 109.5(3)
C82 C81 C84 108.4(3)
C83 C81 C84 108.0(3)
C82 C81 C68 109.6(3)
C83 C81 C68 109.8(3)
C84 C81 C68 111.5(3)
C81 C82 H82A 109.5
C81 C82 H82B 109.5
H82A C82 H82B 109.5
C81 C82 H82C 109.5
H82A C82 H82C 109.5
H82B C82 H82C 109.5
C81 C83 H83A 109.5
C81 C83 H83B 109.5
H83A C83 H83B 109.5
C81 C83 H83C 109.5
H83A C83 H83C 109.5
H83B C83 H83C 109.5
C81 C84 H84A 109.5
C81 C84 H84B 109.5
H84A C84 H84B 109.5
C81 C84 H84C 109.5
H84A C84 H84C 109.5
H84B C84 H84C 109.5
C86 C85 C90 120.8(3)
C86 C85 N3 120.1(3)
C90 C85 N3 118.8(3)
C87 C86 C85 118.1(4)
C87 C86 C91 120.5(4)
C85 C86 C91 121.3(3)
C88 C87 C86 121.2(4)
C88 C87 H87A 119.4
C86 C87 H87A 119.4
C87 C88 C89 120.6(4)
C87 C88 H88A 119.7
C89 C88 H88A 119.7
C88 C89 C90 121.8(4)
C88 C89 H89A 119.1
C90 C89 H89A 119.1
C89 C90 C85 117.5(4)
C89 C90 C94 120.8(4)
C85 C90 C94 121.7(3)
C93 C91 C92 105.7(5)
C93 C91 C86 112.6(4)
C92 C91 C86 116.3(5)
C93 C91 H91A 107.3
C92 C91 H91A 107.3
C86 C91 H91A 107.3
C91 C92 H92A 109.5
C91 C92 H92B 109.5
H92A C92 H92B 109.5
C91 C92 H92C 109.5
H92A C92 H92C 109.5
H92B C92 H92C 109.5
C91 C93 H93A 109.5
C91 C93 H93B 109.5
H93A C93 H93B 109.5
C91 C93 H93C 109.5
H93A C93 H93C 109.5
H93B C93 H93C 109.5
C95 C94 C96 109.0(4)
C95 C94 C90 113.2(5)
C96 C94 C90 112.1(4)
C95 C94 H94A 107.4
C96 C94 H94A 107.4
C90 C94 H94A 107.4
C94 C95 H95A 109.5
C94 C95 H95B 109.5
H95A C95 H95B 109.5
C94 C95 H95C 109.5
H95A C95 H95C 109.5
H95B C95 H95C 109.5
C94 C96 H96A 109.5
C94 C96 H96B 109.5
H96A C96 H96B 109.5
C94 C96 H96C 109.5
H96A C96 H96C 109.5
H96B C96 H96C 109.5
C102 C97 C98 120.5(3)
C102 C97 N4 120.2(3)
C98 C97 N4 119.3(3)
C99 C98 C97 117.9(3)
C99 C98 C103 118.6(3)
C97 C98 C103 123.4(3)
C100 C99 C98 121.6(3)
C100 C99 H99A 119.2
C98 C99 H99A 119.2
C101 C100 C99 120.0(3)
C101 C100 H10A 120.0
C99 C100 H10A 120.0
C100 C101 C102 121.0(3)
C100 C101 H10B 119.5
C102 C101 H10B 119.5
C101 C102 C97 119.0(3)
C101 C102 C106 118.9(3)
C97 C102 C106 122.1(3)
C98 C103 C105 113.1(3)
C98 C103 C104 110.4(3)
C105 C103 C104 109.3(3)
C98 C103 H10C 108.0
C105 C103 H10C 108.0
C104 C103 H10C 108.0
C103 C104 H10D 109.5
C103 C104 H10E 109.5
H10D C104 H10E 109.5
C103 C104 H10F 109.5
H10D C104 H10F 109.5
H10E C104 H10F 109.5
C103 C105 H10G 109.5
C103 C105 H10H 109.5
H10G C105 H10H 109.5
C103 C105 H10I 109.5
H10G C105 H10I 109.5
H10H C105 H10I 109.5
C107 C106 C108 109.4(4)
C107 C106 C102 112.4(4)
C108 C106 C102 112.3(3)
C107 C106 H10J 107.5
C108 C106 H10J 107.5
C102 C106 H10J 107.5
C106 C107 H10K 109.5
C106 C107 H10L 109.5
H10K C107 H10L 109.5
C106 C107 H10M 109.5
H10K C107 H10M 109.5
H10L C107 H10M 109.5
C106 C108 H10N 109.5
C106 C108 H10O 109.5
H10N C108 H10O 109.5
C106 C108 H10P 109.5
H10N C108 H10P 109.5
H10O C108 H10P 109.5
C110 C109 Th2 87.5(2)
C110 C109 H10Q 114.1
Th2 C109 H10Q 114.1
C110 C109 H10R 114.1
Th2 C109 H10R 114.1
H10Q C109 H10R 111.3
C115 C110 C111 115.7(4)
C115 C110 C109 121.1(4)
C111 C110 C109 122.5(4)
C115 C110 Th2 114.1(2)
C111 C110 Th2 87.8(2)
C109 C110 Th2 61.89(17)
C110 C111 C112 119.5(5)
C110 C111 H11A 120.3
C112 C111 H11A 120.3
C113 C112 C111 118.0(5)
C113 C112 H11B 121.0
C111 C112 H11B 121.0
C114 C113 C112 124.2(6)
C114 C113 H11C 117.9
C112 C113 H11C 117.9
C113 C114 C115 117.7(6)
C113 C114 H11D 121.1
C115 C114 H11D 121.1
C114 C115 C110 124.8(5)
C114 C115 H11E 117.6
C110 C115 H11E 117.6
C117 C116 Th2 96.1(2)
C117 C116 H11F 112.5
Th2 C116 H11F 112.5
C117 C116 H11G 112.5
Th2 C116 H11G 112.5
H11F C116 H11G 110.1
C118 C117 C122 116.4(3)
C118 C117 C116 121.6(3)
C122 C117 C116 121.6(3)
C118 C117 Th2 91.5(2)
C122 C117 Th2 118.6(2)
C116 C117 Th2 55.39(16)
C119 C118 C117 122.4(3)
C119 C118 H11H 118.8
C117 C118 H11H 118.8
C120 C119 C118 120.1(4)
C120 C119 H11I 120.0
C118 C119 H11I 120.0
C119 C120 C121 119.2(3)
C119 C120 H12A 120.4
C121 C120 H12A 120.4
C122 C121 C120 120.4(4)
C122 C121 H12B 119.8
C120 C121 H12B 119.8
C121 C122 C117 121.5(4)
C121 C122 H12C 119.2
C117 C122 H12C 119.2

loop_
_geom_bond_atom_site_label_1
_geom_bond_atom_site_label_2
_geom_bond_distance
Th1 N1 2.318(2)
Th1 N2 2.332(2)
Th1 C55 2.503(3)
Th1 O1 2.5263(17)
Th1 C48 2.545(3)
Th1 C49 2.826(3)
N1 C4 1.394(3)
N1 C24 1.432(3)
C1 C2 1.386(4)
C1 C10 1.403(4)
C1 H1A 0.9500
O1 C12 1.404(3)
O1 C11 1.408(3)
N2 C5 1.396(3)
N2 C36 1.432(3)
C2 C3 1.408(4)
C2 C16 1.538(4)
C3 C4 1.394(4)
C3 H3A 0.9500
C4 C11 1.405(4)
C5 C6 1.399(4)
C5 C12 1.406(3)
C6 C7 1.400(4)
C6 H6A 0.9500
C7 C8 1.385(4)
C7 C20 1.545(4)
C8 C13 1.410(4)
C8 H8A 0.9500
C9 C13 1.525(3)
C9 C10 1.531(4)
C9 C14 1.540(4)
C9 C15 1.547(4)
C10 C11 1.371(4)
C12 C13 1.374(3)
C14 H14A 0.9800
C14 H14B 0.9800
C14 H14C 0.9800
C15 H15A 0.9800
C15 H15B 0.9800
C15 H15C 0.9800
C16 C18 1.530(5)
C16 C17 1.532(5)
C16 C19 1.537(5)
C17 H17A 0.9800
C17 H17B 0.9800
C17 H17C 0.9800
C18 H18A 0.9800
C18 H18B 0.9800
C18 H18C 0.9800
C19 H19A 0.9800
C19 H19B 0.9800
C19 H19C 0.9800
C20 C22 1.529(5)
C20 C23 1.530(4)
C20 C21 1.534(5)
C21 H21A 0.9800
C21 H21B 0.9800
C21 H21C 0.9800
C22 H22A 0.9800
C22 H22B 0.9800
C22 H22C 0.9800
C23 H23A 0.9800
C23 H23B 0.9800
C23 H23C 0.9800
C24 C25 1.404(4)
C24 C29 1.417(4)
C25 C26 1.395(4)
C25 C30 1.511(5)
C26 C27 1.379(5)
C26 H26A 0.9500
C27 C28 1.364(5)
C27 H27A 0.9500
C28 C29 1.390(4)
C28 H28A 0.9500
C29 C33 1.522(4)
C30 C31 1.503(7)
C30 C32 1.526(5)
C30 H30A 1.0000
C31 H31A 0.9800
C31 H31B 0.9800
C31 H31C 0.9800
C32 H32A 0.9800
C32 H32B 0.9800
C32 H32C 0.9800
C33 C34 1.503(6)
C33 C35 1.531(6)
C33 H33A 1.0000
C34 H34A 0.9800
C34 H34B 0.9800
C34 H34C 0.9800
C35 H35A 0.9800
C35 H35B 0.9800
C35 H35C 0.9800
C36 C41 1.417(4)
C36 C37 1.419(4)
C37 C38 1.391(4)
C37 C42 1.526(4)
C38 C39 1.376(4)
C38 H38A 0.9500
C39 C40 1.381(4)
C39 H39A 0.9500
C40 C41 1.400(4)
C40 H40A 0.9500
C41 C45 1.514(4)
C42 C43 1.527(5)
C42 C44 1.529(5)
C42 H42A 1.0000
C43 H43A 0.9800
C43 H43B 0.9800
C43 H43C 0.9800
C44 H44A 0.9800
C44 H44B 0.9800
C44 H44C 0.9800
C45 C47 1.532(4)
C45 C46 1.534(4)
C45 H45A 1.0000
C46 H46A 0.9800
C46 H46B 0.9800
C46 H46C 0.9800
C47 H47A 0.9800
C47 H47B 0.9800
C47 H47C 0.9800
C48 C49 1.438(5)
C48 H48A 0.9900
C48 H48B 0.9900
C49 C50 1.406(5)
C49 C54 1.420(5)
C50 C51 1.390(5)
C50 H50A 0.9500
C51 C52 1.359(6)
C51 H51A 0.9500
C52 C53 1.396(6)
C52 H52A 0.9500
C53 C54 1.369(6)
C53 H53A 0.9500
C54 H54A 0.9500
C55 C56 1.476(4)
C55 H55A 0.9900
C55 H55B 0.9900
C56 C61 1.393(4)
C56 C57 1.395(5)
C57 C58 1.380(6)
C57 H57A 0.9500
C58 C59 1.372(7)
C58 H58A 0.9500
C59 C60 1.367(7)
C59 H59A 0.9500
C60 C61 1.379(6)
C60 H60A 0.9500
C61 H61A 0.9500
Th2 N4 2.331(2)
Th2 N3 2.339(3)
Th2 C109 2.517(3)
Th2 O2 2.5194(19)
Th2 C116 2.531(3)
Th2 C110 2.851(3)
Th2 C117 3.058(3)
O2 C73 1.401(3)
O2 C72 1.401(3)
N3 C65 1.402(4)
N3 C85 1.429(4)
N4 C66 1.408(4)
N4 C97 1.445(3)
C62 C63 1.397(4)
C62 C71 1.404(4)
C62 H62A 0.9500
C63 C64 1.400(5)
C63 C77 1.545(4)
C64 C65 1.389(4)
C64 H64A 0.9500
C65 C72 1.396(4)
C66 C67 1.391(4)
C66 C73 1.395(4)
C67 C68 1.388(4)
C67 H67A 0.9500
C68 C69 1.392(4)
C68 C81 1.542(4)
C69 C74 1.400(4)
C69 H69A 0.9500
C70 C71 1.523(4)
C70 C74 1.529(4)
C70 C76 1.532(4)
C70 C75 1.545(4)
C71 C72 1.376(4)
C73 C74 1.377(4)
C75 H75A 0.9800
C75 H75B 0.9800
C75 H75C 0.9800
C76 H76A 0.9800
C76 H76B 0.9800
C76 H76C 0.9800
C77 C79 1.501(6)
C77 C78 1.531(7)
C77 C80 1.534(5)
C78 H78A 0.9800
C78 H78B 0.9800
C78 H78C 0.9800
C79 H79A 0.9800
C79 H79B 0.9800
C79 H79C 0.9800
C80 H80A 0.9800
C80 H80B 0.9800
C80 H80C 0.9800
C81 C82 1.527(5)
C81 C83 1.538(5)
C81 C84 1.541(5)
C82 H82A 0.9800
C82 H82B 0.9800
C82 H82C 0.9800
C83 H83A 0.9800
C83 H83B 0.9800
C83 H83C 0.9800
C84 H84A 0.9800
C84 H84B 0.9800
C84 H84C 0.9800
C85 C86 1.406(5)
C85 C90 1.421(5)
C86 C87 1.402(5)
C86 C91 1.502(6)
C87 C88 1.362(7)
C87 H87A 0.9500
C88 C89 1.369(7)
C88 H88A 0.9500
C89 C90 1.392(6)
C89 H89A 0.9500
C90 C94 1.535(7)
C91 C93 1.484(8)
C91 C92 1.480(7)
C91 H91A 1.0000
C92 H92A 0.9800
C92 H92B 0.9800
C92 H92C 0.9800
C93 H93A 0.9800
C93 H93B 0.9800
C93 H93C 0.9800
C94 C95 1.520(7)
C94 C96 1.530(8)
C94 H94A 1.0000
C95 H95A 0.9800
C95 H95B 0.9800
C95 H95C 0.9800
C96 H96A 0.9800
C96 H96B 0.9800
C96 H96C 0.9800
C97 C102 1.404(4)
C97 C98 1.413(4)
C98 C99 1.401(4)
C98 C103 1.516(4)
C99 C100 1.375(5)
C99 H99A 0.9500
C100 C101 1.373(5)
C100 H10A 0.9500
C101 C102 1.397(5)
C101 H10B 0.9500
C102 C106 1.517(5)
C103 C105 1.528(5)
C103 C104 1.535(5)
C103 H10C 1.0000
C104 H10D 0.9800
C104 H10E 0.9800
C104 H10F 0.9800
C105 H10G 0.9800
C105 H10H 0.9800
C105 H10I 0.9800
C106 C107 1.500(6)
C106 C108 1.516(6)
C106 H10J 1.0000
C107 H10K 0.9800
C107 H10L 0.9800
C107 H10M 0.9800
C108 H10N 0.9800
C108 H10O 0.9800
C108 H10P 0.9800
C109 C110 1.454(5)
C109 H10Q 0.9900
C109 H10R 0.9900
C110 C115 1.390(5)
C110 C111 1.393(6)
C111 C112 1.474(8)
C111 H11A 0.9500
C112 C113 1.328(9)
C112 H11B 0.9500
C113 C114 1.336(8)
C113 H11C 0.9500
C114 C115 1.368(7)
C114 H11D 0.9500
C115 H11E 0.9500
C116 C117 1.469(4)
C116 H11F 0.9900
C116 H11G 0.9900
C117 C118 1.391(5)
C117 C122 1.402(5)
C118 C119 1.381(5)
C118 H11H 0.9500
C119 C120 1.375(6)
C119 H11I 0.9500
C120 C121 1.384(6)
C120 H12A 0.9500
C121 C122 1.380(5)
C121 H12B 0.9500
C122 H12C 0.9500

loop_
_geom_torsion_atom_site_label_1
_geom_torsion_atom_site_label_2
_geom_torsion_atom_site_label_3
_geom_torsion_atom_site_label_4
_geom_torsion
N2 Th1 N1 C4 -24.4(2)
C55 Th1 N1 C4 86.7(2)
O1 Th1 N1 C4 -2.05(19)
C48 Th1 N1 C4 -145.9(2)
C49 Th1 N1 C4 -176.7(2)
N2 Th1 N1 C24 139.05(17)
C55 Th1 N1 C24 -109.84(19)
O1 Th1 N1 C24 161.5(2)
C48 Th1 N1 C24 17.6(2)
C49 Th1 N1 C24 -13.2(2)
N1 Th1 O1 C12 -163.88(19)
N2 Th1 O1 C12 -4.85(16)
C55 Th1 O1 C12 90.31(18)
C48 Th1 O1 C12 -81.8(2)
N1 Th1 O1 C11 2.84(16)
N2 Th1 O1 C11 161.87(19)
C55 Th1 O1 C11 -102.97(18)
C48 Th1 O1 C11 84.9(2)
N1 Th1 N2 C5 28.1(2)
C55 Th1 N2 C5 -87.8(2)
O1 Th1 N2 C5 5.63(18)
C48 Th1 N2 C5 150.6(2)
C49 Th1 N2 C5 -178.3(2)
N1 Th1 N2 C36 -150.37(16)
C55 Th1 N2 C36 93.77(19)
O1 Th1 N2 C36 -172.8(2)
C48 Th1 N2 C36 -27.8(2)
C49 Th1 N2 C36 3.3(2)
C10 C1 C2 C3 0.3(5)
C10 C1 C2 C16 -178.7(3)
C1 C2 C3 C4 1.7(4)
C16 C2 C3 C4 -179.3(3)
C2 C3 C4 N1 179.6(3)
C2 C3 C4 C11 -2.1(4)
C24 N1 C4 C3 16.8(4)
Th1 N1 C4 C3 179.5(2)
C24 N1 C4 C11 -161.6(2)
Th1 N1 C4 C11 1.1(3)
C36 N2 C5 C6 -5.3(4)
Th1 N2 C5 C6 176.3(2)
C36 N2 C5 C12 172.4(2)
Th1 N2 C5 C12 -6.0(3)
N2 C5 C6 C7 178.2(3)
C12 C5 C6 C7 0.4(4)
C5 C6 C7 C8 -0.7(4)
C5 C6 C7 C20 -177.2(3)
C6 C7 C8 C13 -0.7(4)
C20 C7 C8 C13 175.8(3)
C2 C1 C10 C11 -1.7(4)
C2 C1 C10 C9 179.8(3)
C13 C9 C10 C11 17.2(3)
C14 C9 C10 C11 -102.6(3)
C15 C9 C10 C11 138.0(3)
C13 C9 C10 C1 -164.4(3)
C14 C9 C10 C1 75.8(3)
C15 C9 C10 C1 -43.7(4)
C1 C10 C11 C4 1.3(4)
C9 C10 C11 C4 179.8(3)
C1 C10 C11 O1 178.6(2)
C9 C10 C11 O1 -3.0(4)
C3 C4 C11 C10 0.6(4)
N1 C4 C11 C10 179.1(2)
C3 C4 C11 O1 -177.0(2)
N1 C4 C11 O1 1.5(3)
C12 O1 C11 C10 -13.6(3)
Th1 O1 C11 C10 179.08(19)
C12 O1 C11 C4 164.0(2)
Th1 O1 C11 C4 -3.3(3)
C11 O1 C12 C13 14.2(3)
Th1 O1 C12 C13 -178.54(19)
C11 O1 C12 C5 -163.5(2)
Th1 O1 C12 C5 3.8(3)
N2 C5 C12 C13 -176.7(2)
C6 C5 C12 C13 1.3(4)
N2 C5 C12 O1 0.9(3)
C6 C5 C12 O1 178.9(2)
O1 C12 C13 C8 -179.9(2)
C5 C12 C13 C8 -2.5(4)
O1 C12 C13 C9 1.8(4)
C5 C12 C13 C9 179.2(2)
C7 C8 C13 C12 2.2(4)
C7 C8 C13 C9 -179.5(3)
C10 C9 C13 C12 -16.7(3)
C14 C9 C13 C12 103.1(3)
C15 C9 C13 C12 -137.5(3)
C10 C9 C13 C8 165.1(2)
C14 C9 C13 C8 -75.1(3)
C15 C9 C13 C8 44.3(3)
C1 C2 C16 C18 -3.5(4)
C3 C2 C16 C18 177.5(3)
C1 C2 C16 C17 -124.0(4)
C3 C2 C16 C17 57.0(4)
C1 C2 C16 C19 116.2(3)
C3 C2 C16 C19 -62.8(4)
C8 C7 C20 C22 130.6(3)
C6 C7 C20 C22 -53.0(4)
C8 C7 C20 C23 10.5(4)
C6 C7 C20 C23 -173.0(3)
C8 C7 C20 C21 -109.4(3)
C6 C7 C20 C21 67.1(3)
C4 N1 C24 C25 -105.6(3)
Th1 N1 C24 C25 89.3(3)
C4 N1 C24 C29 78.8(3)
Th1 N1 C24 C29 -86.3(3)
C29 C24 C25 C26 1.2(4)
N1 C24 C25 C26 -174.4(3)
C29 C24 C25 C30 -178.3(3)
N1 C24 C25 C30 6.1(4)
C24 C25 C26 C27 -0.6(5)
C30 C25 C26 C27 178.9(3)
C25 C26 C27 C28 -0.7(5)
C26 C27 C28 C29 1.2(5)
C27 C28 C29 C24 -0.6(5)
C27 C28 C29 C33 179.9(3)
C25 C24 C29 C28 -0.7(4)
N1 C24 C29 C28 175.0(3)
C25 C24 C29 C33 178.8(3)
N1 C24 C29 C33 -5.6(4)
C26 C25 C30 C31 -95.4(4)
C24 C25 C30 C31 84.0(4)
C26 C25 C30 C32 28.4(5)
C24 C25 C30 C32 -152.1(3)
C28 C29 C33 C34 -53.0(4)
C24 C29 C33 C34 127.5(3)
C28 C29 C33 C35 70.6(4)
C24 C29 C33 C35 -108.9(4)
C5 N2 C36 C41 85.0(3)
Th1 N2 C36 C41 -96.4(2)
C5 N2 C36 C37 -96.1(3)
Th1 N2 C36 C37 82.5(3)
C41 C36 C37 C38 0.6(4)
N2 C36 C37 C38 -178.4(2)
C41 C36 C37 C42 -177.1(3)
N2 C36 C37 C42 3.9(4)
C36 C37 C38 C39 0.3(4)
C42 C37 C38 C39 178.1(3)
C37 C38 C39 C40 -0.7(5)
C38 C39 C40 C41 0.1(5)
C39 C40 C41 C36 0.8(4)
C39 C40 C41 C45 -179.1(3)
C37 C36 C41 C40 -1.1(4)
N2 C36 C41 C40 177.8(2)
C37 C36 C41 C45 178.8(2)
N2 C36 C41 C45 -2.3(4)
C38 C37 C42 C43 -95.1(4)
C36 C37 C42 C43 82.6(4)
C38 C37 C42 C44 28.9(4)
C36 C37 C42 C44 -153.4(3)
C40 C41 C45 C47 -56.2(3)
C36 C41 C45 C47 123.9(3)
C40 C41 C45 C46 66.5(3)
C36 C41 C45 C46 -113.4(3)
N1 Th1 C48 C49 -117.24(18)
N2 Th1 C48 C49 110.51(18)
C55 Th1 C48 C49 3.5(2)
O1 Th1 C48 C49 174.65(15)
Th1 C48 C49 C50 74.8(3)
Th1 C48 C49 C54 -94.1(3)
N1 Th1 C49 C50 -49.4(2)
N2 Th1 C49 C50 155.6(2)
C55 Th1 C49 C50 58.6(2)
C48 Th1 C49 C50 -124.5(3)
N1 Th1 C49 C54 -166.8(2)
N2 Th1 C49 C54 38.3(3)
C55 Th1 C49 C54 -58.8(3)
C48 Th1 C49 C54 118.1(3)
N1 Th1 C49 C48 75.1(2)
N2 Th1 C49 C48 -79.8(2)
C55 Th1 C49 C48 -176.9(2)
C54 C49 C50 C51 -6.1(4)
C48 C49 C50 C51 -175.6(3)
Th1 C49 C50 C51 -115.5(3)
C49 C50 C51 C52 2.6(5)
C50 C51 C52 C53 1.5(6)
C51 C52 C53 C54 -1.7(6)
C52 C53 C54 C49 -2.2(6)
C50 C49 C54 C53 5.9(5)
C48 C49 C54 C53 175.4(3)
Th1 C49 C54 C53 106.1(3)
N1 Th1 C55 C56 -23.7(3)
N2 Th1 C55 C56 104.2(2)
O1 Th1 C55 C56 40.4(2)
C48 Th1 C55 C56 -144.6(2)
C49 Th1 C55 C56 -142.9(2)
Th1 C55 C56 C61 -69.4(3)
Th1 C55 C56 C57 109.7(3)
C61 C56 C57 C58 -1.6(5)
C55 C56 C57 C58 179.2(3)
C56 C57 C58 C59 0.0(6)
C57 C58 C59 C60 0.5(8)
C58 C59 C60 C61 0.8(8)
C59 C60 C61 C56 -2.6(7)
C57 C56 C61 C60 2.9(5)
C55 C56 C61 C60 -177.9(4)
N4 Th2 O2 C73 -7.63(17)
N3 Th2 O2 C73 -166.6(2)
C109 Th2 O2 C73 -78.1(2)
C116 Th2 O2 C73 92.62(19)
C110 Th2 O2 C73 -88.6(3)
C117 Th2 O2 C73 93.60(18)
N4 Th2 O2 C72 169.4(2)
N3 Th2 O2 C72 10.46(17)
C109 Th2 O2 C72 98.9(2)
C116 Th2 O2 C72 -90.3(2)
C110 Th2 O2 C72 88.5(3)
C117 Th2 O2 C72 -89.35(19)
N4 Th2 N3 C65 -33.2(3)
C109 Th2 N3 C65 -139.2(2)
O2 Th2 N3 C65 -10.6(2)
C116 Th2 N3 C65 91.8(2)
C110 Th2 N3 C65 -171.2(2)
C117 Th2 N3 C65 66.2(2)
N4 Th2 N3 C85 127.1(2)
C109 Th2 N3 C85 21.1(2)
O2 Th2 N3 C85 149.8(2)
C116 Th2 N3 C85 -107.8(2)
C110 Th2 N3 C85 -10.9(2)
C117 Th2 N3 C85 -133.5(2)
N3 Th2 N4 C66 29.9(3)
C109 Th2 N4 C66 142.4(2)
O2 Th2 N4 C66 7.4(2)
C116 Th2 N4 C66 -95.4(2)
C110 Th2 N4 C66 167.9(2)
C117 Th2 N4 C66 -68.7(2)
N3 Th2 N4 C97 -147.6(2)
C109 Th2 N4 C97 -35.2(2)
O2 Th2 N4 C97 -170.1(2)
C116 Th2 N4 C97 87.1(2)
C110 Th2 N4 C97 -9.7(2)
C117 Th2 N4 C97 113.7(2)
C71 C62 C63 C64 0.6(5)
C71 C62 C63 C77 -175.9(3)
C62 C63 C64 C65 0.9(5)
C77 C63 C64 C65 177.3(3)
C63 C64 C65 C72 -0.3(5)
C63 C64 C65 N3 -179.4(3)
C85 N3 C65 C64 30.5(5)
Th2 N3 C65 C64 -170.8(2)
C85 N3 C65 C72 -148.6(3)
Th2 N3 C65 C72 10.0(4)
C97 N4 C66 C67 -9.0(4)
Th2 N4 C66 C67 173.3(2)
C97 N4 C66 C73 170.8(2)
Th2 N4 C66 C73 -7.0(4)
C73 C66 C67 C68 -0.2(4)
N4 C66 C67 C68 179.5(3)
C66 C67 C68 C69 -0.4(5)
C66 C67 C68 C81 179.8(3)
C67 C68 C69 C74 0.0(5)
C81 C68 C69 C74 179.8(3)
C63 C62 C71 C72 -2.5(4)
C63 C62 C71 C70 175.3(3)
C74 C70 C71 C72 6.2(4)
C76 C70 C71 C72 -115.7(3)
C75 C70 C71 C72 125.6(3)
C74 C70 C71 C62 -171.3(3)
C76 C70 C71 C62 66.7(4)
C75 C70 C71 C62 -52.0(4)
C62 C71 C72 C65 3.2(4)
C70 C71 C72 C65 -174.5(3)
C62 C71 C72 O2 179.7(2)
C70 C71 C72 O2 2.0(4)
C64 C65 C72 C71 -1.8(4)
N3 C65 C72 C71 177.4(3)
C64 C65 C72 O2 -178.7(3)
N3 C65 C72 O2 0.5(4)
C73 O2 C72 C71 -9.4(4)
Th2 O2 C72 C71 173.5(2)
C73 O2 C72 C65 167.6(2)
Th2 O2 C72 C65 -9.6(3)
C67 C66 C73 C74 1.3(4)
N4 C66 C73 C74 -178.4(3)
C67 C66 C73 O2 179.2(2)
N4 C66 C73 O2 -0.6(4)
C72 O2 C73 C74 7.8(4)
Th2 O2 C73 C74 -175.0(2)
C72 O2 C73 C66 -170.1(2)
Th2 O2 C73 C66 7.1(3)
C66 C73 C74 C69 -1.7(4)
O2 C73 C74 C69 -179.3(2)
C66 C73 C74 C70 178.8(3)
O2 C73 C74 C70 1.1(4)
C68 C69 C74 C73 1.0(4)
C68 C69 C74 C70 -179.5(3)
C71 C70 C74 C73 -7.7(4)
C76 C70 C74 C73 114.3(3)
C75 C70 C74 C73 -127.2(3)
C71 C70 C74 C69 172.7(3)
C76 C70 C74 C69 -65.3(3)
C75 C70 C74 C69 53.3(4)
C62 C63 C77 C79 -176.3(4)
C64 C63 C77 C79 7.3(5)
C62 C63 C77 C78 58.8(5)
C64 C63 C77 C78 -117.6(4)
C62 C63 C77 C80 -56.8(4)
C64 C63 C77 C80 126.8(4)
C67 C68 C81 C82 60.7(4)
C69 C68 C81 C82 -119.2(4)
C67 C68 C81 C83 -59.7(4)
C69 C68 C81 C83 120.5(3)
C67 C68 C81 C84 -179.3(3)
C69 C68 C81 C84 0.9(5)
C65 N3 C85 C86 -108.2(4)
Th2 N3 C85 C86 90.2(3)
C65 N3 C85 C90 77.4(4)
Th2 N3 C85 C90 -84.2(3)
C90 C85 C86 C87 2.8(5)
N3 C85 C86 C87 -171.5(3)
C90 C85 C86 C91 -175.6(4)
N3 C85 C86 C91 10.1(5)
C85 C86 C87 C88 -0.5(5)
C91 C86 C87 C88 177.9(4)
C86 C87 C88 C89 -1.1(6)
C87 C88 C89 C90 0.4(7)
C88 C89 C90 C85 1.9(7)
C88 C89 C90 C94 -177.8(4)
C86 C85 C90 C89 -3.5(6)
N3 C85 C90 C89 170.8(3)
C86 C85 C90 C94 176.2(4)
N3 C85 C90 C94 -9.4(6)
C87 C86 C91 C93 -79.7(6)
C85 C86 C91 C93 98.7(5)
C87 C86 C91 C92 42.5(6)
C85 C86 C91 C92 -139.1(5)
C89 C90 C94 C95 -35.7(6)
C85 C90 C94 C95 144.5(4)
C89 C90 C94 C96 88.1(5)
C85 C90 C94 C96 -91.6(5)
C66 N4 C97 C102 92.2(3)
Th2 N4 C97 C102 -90.0(3)
C66 N4 C97 C98 -84.6(3)
Th2 N4 C97 C98 93.2(3)
C102 C97 C98 C99 -1.2(4)
N4 C97 C98 C99 175.6(3)
C102 C97 C98 C103 -178.3(3)
N4 C97 C98 C103 -1.5(4)
C97 C98 C99 C100 -0.2(5)
C103 C98 C99 C100 177.1(3)
C98 C99 C100 C101 1.7(5)
C99 C100 C101 C102 -1.8(5)
C100 C101 C102 C97 0.5(5)
C100 C101 C102 C106 -177.1(3)
C98 C97 C102 C101 1.0(4)
N4 C97 C102 C101 -175.7(3)
C98 C97 C102 C106 178.5(3)
N4 C97 C102 C106 1.7(4)
C99 C98 C103 C105 45.0(4)
C97 C98 C103 C105 -137.9(3)
C99 C98 C103 C104 -77.8(4)
C97 C98 C103 C104 99.3(3)
C101 C102 C106 C107 -46.9(5)
C97 C102 C106 C107 135.6(4)
C101 C102 C106 C108 76.9(5)
C97 C102 C106 C108 -100.6(4)
N4 Th2 C109 C110 128.5(2)
N3 Th2 C109 C110 -105.3(2)
O2 Th2 C109 C110 -173.58(17)
C116 Th2 C109 C110 16.5(3)
C117 Th2 C109 C110 21.7(4)
Th2 C109 C110 C115 102.6(3)
Th2 C109 C110 C111 -67.0(3)
N4 Th2 C110 C115 -171.2(3)
N3 Th2 C110 C115 -28.3(3)
C109 Th2 C110 C115 -113.8(4)
O2 Th2 C110 C115 -98.3(4)
C116 Th2 C110 C115 80.6(3)
C117 Th2 C110 C115 79.3(3)
N4 Th2 C110 C111 71.6(3)
N3 Th2 C110 C111 -145.6(3)
C109 Th2 C110 C111 129.0(4)
O2 Th2 C110 C111 144.4(3)
C116 Th2 C110 C111 -36.7(3)
C117 Th2 C110 C111 -38.0(3)
N4 Th2 C110 C109 -57.4(3)
N3 Th2 C110 C109 85.4(2)
O2 Th2 C110 C109 15.4(4)
C116 Th2 C110 C109 -165.7(3)
C117 Th2 C110 C109 -167.0(2)
C115 C110 C111 C112 3.3(5)
C109 C110 C111 C112 173.4(3)
Th2 C110 C111 C112 119.1(4)
C110 C111 C112 C113 -0.9(6)
C111 C112 C113 C114 -0.2(8)
C112 C113 C114 C115 -1.3(9)
C113 C114 C115 C110 4.1(8)
C111 C110 C115 C114 -5.0(6)
C109 C110 C115 C114 -175.3(4)
Th2 C110 C115 C114 -104.7(5)
N4 Th2 C116 C117 69.5(2)
N3 Th2 C116 C117 -64.8(2)
C109 Th2 C116 C117 174.1(2)
O2 Th2 C116 C117 2.0(2)
C110 Th2 C116 C117 -177.6(2)
Th2 C116 C117 C118 67.3(3)
Th2 C116 C117 C122 -104.9(3)
N4 Th2 C117 C118 115.9(2)
N3 Th2 C117 C118 -8.0(2)
C109 Th2 C117 C118 -137.8(2)
O2 Th2 C117 C118 53.78(19)
C116 Th2 C117 C118 -128.2(3)
C110 Th2 C117 C118 -125.5(2)
N4 Th2 C117 C122 -5.4(3)
N3 Th2 C117 C122 -129.3(3)
C109 Th2 C117 C122 100.8(3)
O2 Th2 C117 C122 -67.6(3)
C116 Th2 C117 C122 110.5(4)
C110 Th2 C117 C122 113.2(3)
N4 Th2 C117 C116 -115.9(2)
N3 Th2 C117 C116 120.2(2)
C109 Th2 C117 C116 -9.6(3)
O2 Th2 C117 C116 -178.0(2)
C110 Th2 C117 C116 2.7(3)
C122 C117 C118 C119 0.2(5)
C116 C117 C118 C119 -172.4(3)
Th2 C117 C118 C119 -123.0(3)
C117 C118 C119 C120 -0.2(5)
C118 C119 C120 C121 1.0(5)
C119 C120 C121 C122 -1.8(5)
C120 C121 C122 C117 1.9(5)
C118 C117 C122 C121 -1.0(5)
C116 C117 C122 C121 171.5(3)
Th2 C117 C122 C121 106.6(3)
